data_1535813
loop_
_publ_author_name
'Ilyukhin, A.B.'
'Katser, S.B.'
'Levin, A.A.'

_publ_section_title
;
 Structure refinement of two crystals from the KDP family (N D4) D2 P O4
 and K H2 As O4 in the paraphase.
;
_journal_name_full 'Zhurnal Neorganicheskoi Khimii'
_journal_page_first 1599
_journal_page_last 1600
_journal_volume 40
_journal_year 1995
_chemical_formula_sum 'As H2 K O4'
_chemical_name_systematic 'K (H2 As O4)'
_space_group_IT_number 122
_symmetry_space_group_name_Hall 'I -4 2bw'
_symmetry_space_group_name_H-M 'I -4 2 d'
_cell_angle_alpha 90
_cell_angle_beta 90
_cell_angle_gamma 90
_cell_formula_units_Z 4
_cell_length_a 7.628
_cell_length_b 7.628
_cell_length_c 7.1585
_cell_volume 416.527
_citation_journal_id_ASTM ZNOKAQ
_cod_data_source_file Ilyukhin_ZNOKAQ_1995_1520.cif
_cod_data_source_block H2As1K1O4
_cod_original_cell_volume 416.5272
_cod_original_formula_sum 'H2 As1 K1 O4'
_cod_database_code 1535813

loop_
_symmetry_equiv_pos_as_xyz
x,y,z
y,-x,-z
-x,-y,z
-y,x,-z
x,-y+1/2,-z+1/4
-y+1/2,-x,z+3/4
-x,y+1/2,-z+1/4
y+1/2,x,z+3/4
x+1/2,y+1/2,z+1/2
y+1/2,-x+1/2,-z+1/2
-x+1/2,-y+1/2,z+1/2
-y+1/2,x+1/2,-z+1/2
x+1/2,-y+1,-z+3/4
-y+1,-x+1/2,z+5/4
-x+1/2,y+1,-z+3/4
y+1,x+1/2,z+5/4

loop_
_atom_site_label
_atom_site_type_symbol
_atom_site_fract_x
_atom_site_fract_y
_atom_site_fract_z
_atom_site_occupancy
_atom_site_U_iso_or_equiv
K1 K+1 0.5 0 0.25 1 0.0
O1 O-2 0.15947 0.08555 0.13548 1 0.0
H1 H+1 0.158 0.202 0.107 0.5 0.0
As1 As+5 0 0 0 1 0.0
